data_1505971
loop_
_publ_author_name
'Romero, Antonio'
'Woerpel, K. A.'

_publ_section_title
;
 Stereoselective synthesis of highly substituted gamma-lactams by the
 [3+2] annulation of alpha-siloxy allylic silanes with chlorosulfonyl
 isocyanate.
;
_journal_issue 10
_journal_name_full 'Organic letters'
_journal_page_first 2127
_journal_page_last 2130
_journal_paper_doi 10.1021/ol060596g
_journal_volume 8
_journal_year 2006
_chemical_formula_sum 'C20 H35 N O2 Si2'
_chemical_formula_weight 377.67
_chemical_name_systematic
; 
 ? 
;
_space_group_IT_number 2
_symmetry_cell_setting triclinic
_symmetry_space_group_name_Hall '-P 1'
_symmetry_space_group_name_H-M 'P -1'
_atom_sites_solution_hydrogens difmap
_atom_sites_solution_primary direct
_atom_sites_solution_secondary difmap
_audit_creation_method SHELXTL
_cell_angle_alpha 114.040(2)
_cell_angle_beta 99.928(3)
_cell_angle_gamma 93.764(2)
_cell_formula_units_Z 2
_cell_length_a 6.9889(10)
_cell_length_b 12.7368(19)
_cell_length_c 14.102(2)
_cell_measurement_temperature 163(2)
_cell_volume 1116.3(3)
_computing_cell_refinement 'Bruker SMART/SAINT'
_computing_data_collection 'Bruker SMART'
_computing_data_reduction 'Bruker SAINT'
_computing_molecular_graphics 'Bruker SHELXTL'
_computing_publication_material 'Bruker SHELXTL'
_computing_structure_refinement 'Bruker SHELXTL'
_computing_structure_solution 'Bruker SHELXTL'
_diffrn_ambient_temperature 163(2)
_diffrn_measured_fraction_theta_full 0.939
_diffrn_measured_fraction_theta_max 0.939
_diffrn_measurement_device_type 'CCD area detector'
_diffrn_measurement_method 'omega scans'
_diffrn_radiation_monochromator graphite
_diffrn_radiation_source 'sealed tube'
_diffrn_radiation_type MoK\a
_diffrn_radiation_wavelength 0.71073
_diffrn_reflns_av_R_equivalents 0.0202
_diffrn_reflns_av_sigmaI/netI 0.0243
_diffrn_reflns_limit_h_max 9
_diffrn_reflns_limit_h_min -9
_diffrn_reflns_limit_k_max 16
_diffrn_reflns_limit_k_min -16
_diffrn_reflns_limit_l_max 18
_diffrn_reflns_limit_l_min -18
_diffrn_reflns_number 11854
_diffrn_reflns_theta_full 28.31
_diffrn_reflns_theta_max 28.31
_diffrn_reflns_theta_min 1.62
_diffrn_standards_decay_% '< 1.0'
_diffrn_standards_interval_count 'initial 50 frames recollected'
_diffrn_standards_number '50 frames'
_exptl_absorpt_coefficient_mu 0.171
_exptl_absorpt_correction_T_max 0.9814
_exptl_absorpt_correction_T_min 0.9284
_exptl_absorpt_correction_type multi-scan
_exptl_absorpt_process_details 'Bruker SADABS'
_exptl_crystal_colour colorless
_exptl_crystal_density_diffrn 1.124
_exptl_crystal_density_meas ?
_exptl_crystal_density_method 'not measured'
_exptl_crystal_description plate
_exptl_crystal_F_000 412
_exptl_crystal_size_max 0.44
_exptl_crystal_size_mid 0.29
_exptl_crystal_size_min 0.11
_refine_diff_density_max 0.368
_refine_diff_density_min -0.200
_refine_diff_density_rms 0.046
_refine_ls_extinction_method none
_refine_ls_goodness_of_fit_ref 1.066
_refine_ls_hydrogen_treatment refall
_refine_ls_matrix_type full
_refine_ls_number_parameters 366
_refine_ls_number_reflns 5230
_refine_ls_number_restraints 0
_refine_ls_restrained_S_all 1.066
_refine_ls_R_factor_all 0.0407
_refine_ls_R_factor_gt 0.0328
_refine_ls_shift/su_max 0.001
_refine_ls_shift/su_mean 0.000
_refine_ls_structure_factor_coef Fsqd
_refine_ls_weighting_details 'calc w=1/[\s^2^(Fo^2^)+(0.0389P)^2^+0.5087P] where P=(Fo^2^+2Fc^2^)/3'
_refine_ls_weighting_scheme calc
_refine_ls_wR_factor_gt 0.0815
_refine_ls_wR_factor_ref 0.0892
_reflns_number_gt 4545
_reflns_number_total 5230
_reflns_threshold_expression >2sigma(I)
_cod_data_source_file ol060596gsi20060311_041616.cif
_cod_data_source_block kaw54
_cod_depositor_comments
;
The following automatic conversions were performed:

'_symmetry_cell_setting' value 'Triclinic' changed to 'triclinic'
according to /home/saulius/struct/CIF-dictionaries/cif_core.dic
dictionary named 'cif_core.dic' version 2.4.1 from 2010-06-29.

Automatic conversion script
Id: cif_fix_values 1715 2011-07-08 13:25:40Z adriana 

The following automatic conversions were performed:

'_exptl_crystal_density_meas' value 'n/a' was changed to '?' - the
value is perceived as not measured.

Automatic conversion script
Id: cif_fix_values 3008 2015-01-20 13:52:24Z robertas 
;
_cod_original_sg_symbol_H-M P-1
_cod_database_code 1505971

loop_
_symmetry_equiv_pos_as_xyz
'x, y, z'
'-x, -y, -z'

loop_
_atom_site_label
_atom_site_type_symbol
_atom_site_fract_x
_atom_site_fract_y
_atom_site_fract_z
_atom_site_U_iso_or_equiv
_atom_site_adp_type
_atom_site_occupancy
_atom_site_symmetry_multiplicity
_atom_site_calc_flag
Si1 Si 0.22633(5) 0.70978(3) -0.17517(3) 0.01609(9) Uani 1 1 d
Si2 Si 0.34020(5) 0.89814(3) 0.27091(3) 0.01518(9) Uani 1 1 d
O1 O 0.24243(14) 0.72163(8) -0.05287(7) 0.0205(2) Uani 1 1 d
O2 O -0.16857(14) 0.94195(8) 0.06476(8) 0.0226(2) Uani 1 1 d
N1 N 0.13943(16) 0.90369(9) 0.03923(9) 0.0173(2) Uani 1 1 d
C1 C 0.27084(19) 0.82203(10) 0.04518(10) 0.0162(2) Uani 1 1 d
C2 C 0.20874(18) 0.78799(10) 0.13067(9) 0.0146(2) Uani 1 1 d
C3 C -0.01378(18) 0.79941(11) 0.11559(10) 0.0160(2) Uani 1 1 d
C4 C -0.02741(18) 0.89032(10) 0.07131(10) 0.0166(2) Uani 1 1 d
C5 C 0.2542(2) 0.66671(11) 0.11559(11) 0.0198(3) Uani 1 1 d
C6 C -0.1598(2) 0.68996(12) 0.04033(12) 0.0241(3) Uani 1 1 d
C7 C -0.0189(2) 0.73889(17) -0.22633(14) 0.0336(3) Uani 1 1 d
C8 C 0.4224(2) 0.81417(14) -0.17758(14) 0.0299(3) Uani 1 1 d
C9 C 0.2537(2) 0.55323(11) -0.25174(10) 0.0231(3) Uani 1 1 d
C10 C 0.0889(4) 0.47522(15) -0.24139(15) 0.0445(5) Uani 1 1 d
C11 C 0.4528(3) 0.53005(17) -0.20545(16) 0.0480(5) Uani 1 1 d
C12 C 0.2388(3) 0.52317(15) -0.36986(13) 0.0364(4) Uani 1 1 d
C13 C 0.2596(2) 1.04353(11) 0.30452(11) 0.0213(3) Uani 1 1 d
C14 C 0.6115(2) 0.91179(14) 0.28386(13) 0.0267(3) Uani 1 1 d
C15 C 0.27397(19) 0.84276(11) 0.36807(10) 0.0177(2) Uani 1 1 d
C16 C 0.3897(2) 0.77338(13) 0.40201(11) 0.0257(3) Uani 1 1 d
C17 C 0.3376(3) 0.73091(14) 0.47187(13) 0.0340(4) Uani 1 1 d
C18 C 0.1689(3) 0.75680(14) 0.51003(12) 0.0343(4) Uani 1 1 d
C19 C 0.0517(2) 0.82539(13) 0.47828(12) 0.0297(3) Uani 1 1 d
C20 C 0.1049(2) 0.86824(12) 0.40859(11) 0.0216(3) Uani 1 1 d
H1 H 0.157(3) 0.9479(16) 0.0104(14) 0.030(5) Uiso 1 1 d
H1A H 0.405(2) 0.8596(13) 0.0645(12) 0.016(4) Uiso 1 1 d
H3A H -0.055(2) 0.8316(14) 0.1845(13) 0.022(4) Uiso 1 1 d
H5A H 0.390(3) 0.6626(15) 0.1224(14) 0.027(4) Uiso 1 1 d
H5B H 0.212(2) 0.6450(14) 0.1690(14) 0.026(4) Uiso 1 1 d
H5C H 0.191(3) 0.6069(15) 0.0450(15) 0.029(4) Uiso 1 1 d
H6A H -0.290(3) 0.7089(14) 0.0310(14) 0.028(4) Uiso 1 1 d
H6B H -0.160(3) 0.6323(16) 0.0682(14) 0.033(5) Uiso 1 1 d
H6C H -0.125(3) 0.6530(16) -0.0281(15) 0.032(5) Uiso 1 1 d
H7A H -0.037(4) 0.822(2) -0.188(2) 0.074(8) Uiso 1 1 d
H7B H -0.118(4) 0.698(2) -0.214(2) 0.068(7) Uiso 1 1 d
H7C H -0.043(3) 0.718(2) -0.302(2) 0.058(6) Uiso 1 1 d
H8A H 0.430(3) 0.802(2) -0.245(2) 0.061(7) Uiso 1 1 d
H8B H 0.551(3) 0.8080(19) -0.1423(18) 0.054(6) Uiso 1 1 d
H8C H 0.396(3) 0.893(2) -0.1421(19) 0.060(7) Uiso 1 1 d
H10A H 0.116(3) 0.392(2) -0.2764(19) 0.062(7) Uiso 1 1 d
H10B H 0.086(3) 0.494(2) -0.168(2) 0.063(7) Uiso 1 1 d
H10C H -0.042(4) 0.480(2) -0.279(2) 0.075(8) Uiso 1 1 d
H11A H 0.461(4) 0.546(2) -0.129(2) 0.074(8) Uiso 1 1 d
H11B H 0.467(3) 0.451(2) -0.2440(19) 0.061(7) Uiso 1 1 d
H11C H 0.564(4) 0.577(2) -0.215(2) 0.079(9) Uiso 1 1 d
H12A H 0.107(3) 0.5339(18) -0.4026(17) 0.045(5) Uiso 1 1 d
H12B H 0.345(3) 0.5690(18) -0.3799(16) 0.048(6) Uiso 1 1 d
H12C H 0.255(3) 0.442(2) -0.4092(17) 0.052(6) Uiso 1 1 d
H13A H 0.325(3) 1.0961(17) 0.3774(16) 0.041(5) Uiso 1 1 d
H13B H 0.299(3) 1.0762(16) 0.2606(15) 0.036(5) Uiso 1 1 d
H13C H 0.121(3) 1.0395(16) 0.2977(14) 0.033(5) Uiso 1 1 d
H14A H 0.674(3) 0.9628(18) 0.3534(18) 0.045(5) Uiso 1 1 d
H14B H 0.654(3) 0.9408(17) 0.2365(17) 0.045(5) Uiso 1 1 d
H14C H 0.657(3) 0.8396(19) 0.2681(17) 0.049(6) Uiso 1 1 d
H16 H 0.506(3) 0.7516(16) 0.3756(15) 0.037(5) Uiso 1 1 d
H17 H 0.428(3) 0.6867(18) 0.4934(16) 0.047(6) Uiso 1 1 d
H18 H 0.132(3) 0.7283(17) 0.5567(16) 0.042(5) Uiso 1 1 d
H19 H -0.061(3) 0.8451(15) 0.5045(15) 0.033(5) Uiso 1 1 d
H20 H 0.023(2) 0.9168(14) 0.3889(13) 0.026(4) Uiso 1 1 d

loop_
_atom_site_aniso_label
_atom_site_aniso_U_11
_atom_site_aniso_U_22
_atom_site_aniso_U_33
_atom_site_aniso_U_23
_atom_site_aniso_U_13
_atom_site_aniso_U_12
Si1 0.01888(17) 0.01739(17) 0.01572(17) 0.00968(13) 0.00579(13) 0.00444(13)
Si2 0.01386(16) 0.01772(17) 0.01527(17) 0.00790(13) 0.00396(12) 0.00306(12)
O1 0.0326(5) 0.0175(4) 0.0150(4) 0.0084(4) 0.0092(4) 0.0081(4)
O2 0.0215(5) 0.0252(5) 0.0284(5) 0.0171(4) 0.0074(4) 0.0093(4)
N1 0.0217(5) 0.0171(5) 0.0199(5) 0.0129(4) 0.0081(4) 0.0065(4)
C1 0.0201(6) 0.0156(6) 0.0166(6) 0.0088(5) 0.0072(5) 0.0056(5)
C2 0.0168(6) 0.0156(5) 0.0148(5) 0.0088(4) 0.0053(4) 0.0046(4)
C3 0.0168(6) 0.0175(6) 0.0169(6) 0.0101(5) 0.0042(5) 0.0032(4)
C4 0.0200(6) 0.0158(6) 0.0147(6) 0.0074(5) 0.0030(5) 0.0031(4)
C5 0.0262(7) 0.0181(6) 0.0198(6) 0.0112(5) 0.0071(5) 0.0077(5)
C6 0.0211(7) 0.0224(7) 0.0282(7) 0.0130(6) 0.0003(6) -0.0022(5)
C7 0.0288(8) 0.0465(10) 0.0333(9) 0.0234(8) 0.0064(7) 0.0156(7)
C8 0.0343(8) 0.0272(8) 0.0299(8) 0.0125(6) 0.0129(7) -0.0026(6)
C9 0.0327(7) 0.0184(6) 0.0159(6) 0.0062(5) 0.0019(5) 0.0042(5)
C10 0.0729(14) 0.0237(8) 0.0297(9) 0.0080(7) 0.0096(9) -0.0137(8)
C11 0.0555(12) 0.0338(9) 0.0382(10) 0.0015(8) -0.0040(9) 0.0272(9)
C12 0.0576(11) 0.0306(8) 0.0196(7) 0.0079(6) 0.0115(7) 0.0089(8)
C13 0.0243(7) 0.0176(6) 0.0217(7) 0.0080(5) 0.0057(5) 0.0025(5)
C14 0.0165(6) 0.0361(8) 0.0276(8) 0.0135(7) 0.0053(6) 0.0032(6)
C15 0.0200(6) 0.0184(6) 0.0130(5) 0.0060(5) 0.0017(5) 0.0008(5)
C16 0.0287(7) 0.0266(7) 0.0227(7) 0.0125(6) 0.0024(6) 0.0061(6)
C17 0.0473(10) 0.0302(8) 0.0270(8) 0.0187(6) -0.0009(7) 0.0030(7)
C18 0.0533(10) 0.0312(8) 0.0179(7) 0.0129(6) 0.0052(7) -0.0079(7)
C19 0.0373(8) 0.0281(7) 0.0205(7) 0.0058(6) 0.0132(6) -0.0033(6)
C20 0.0239(7) 0.0214(6) 0.0183(6) 0.0066(5) 0.0064(5) 0.0019(5)

loop_
_atom_type_symbol
_atom_type_description
_atom_type_scat_dispersion_real
_atom_type_scat_dispersion_imag
_atom_type_scat_source
C C 0.0033 0.0016 'International Tables Vol C Tables 4.2.6.8 and 6.1.1.4'
H H 0.0000 0.0000 'International Tables Vol C Tables 4.2.6.8 and 6.1.1.4'
N N 0.0061 0.0033 'International Tables Vol C Tables 4.2.6.8 and 6.1.1.4'
O O 0.0106 0.0060 'International Tables Vol C Tables 4.2.6.8 and 6.1.1.4'
Si Si 0.0817 0.0704 'International Tables Vol C Tables 4.2.6.8 and 6.1.1.4'

loop_
_geom_angle_atom_site_label_1
_geom_angle_atom_site_label_2
_geom_angle_atom_site_label_3
_geom_angle
O1 Si1 C8 110.30(7)
O1 Si1 C7 110.15(7)
C8 Si1 C7 109.53(8)
O1 Si1 C9 102.96(5)
C8 Si1 C9 113.13(7)
C7 Si1 C9 110.62(8)
C14 Si2 C13 110.05(7)
C14 Si2 C15 108.86(7)
C13 Si2 C15 108.09(6)
C14 Si2 C2 110.38(6)
C13 Si2 C2 111.53(6)
C15 Si2 C2 107.85(5)
C1 O1 Si1 130.35(8)
C4 N1 C1 113.63(10)
O1 C1 N1 112.10(10)
O1 C1 C2 109.79(10)
N1 C1 C2 102.60(9)
C5 C2 C1 111.67(10)
C5 C2 C3 114.77(10)
C1 C2 C3 102.26(9)
C5 C2 Si2 108.68(8)
C1 C2 Si2 110.90(8)
C3 C2 Si2 108.42(8)
C4 C3 C6 109.18(10)
C4 C3 C2 103.02(9)
C6 C3 C2 117.40(11)
O2 C4 N1 125.66(11)
O2 C4 C3 125.69(11)
N1 C4 C3 108.65(10)
C11 C9 C12 109.25(15)
C11 C9 C10 109.06(16)
C12 C9 C10 108.78(13)
C11 C9 Si1 109.73(10)
C12 C9 Si1 111.29(10)
C10 C9 Si1 108.69(11)
C20 C15 C16 117.08(12)
C20 C15 Si2 121.13(10)
C16 C15 Si2 121.78(10)
C17 C16 C15 121.39(14)
C18 C17 C16 120.26(15)
C17 C18 C19 119.76(14)
C18 C19 C20 119.82(15)
C19 C20 C15 121.68(14)

loop_
_geom_bond_atom_site_label_1
_geom_bond_atom_site_label_2
_geom_bond_distance
Si1 O1 1.6518(10)
Si1 C8 1.8605(15)
Si1 C7 1.8626(16)
Si1 C9 1.8829(14)
Si2 C14 1.8631(15)
Si2 C13 1.8668(14)
Si2 C15 1.8847(13)
Si2 C2 1.9150(13)
O1 C1 1.4205(15)
O2 C4 1.2319(15)
N1 C4 1.3461(17)
N1 C1 1.4499(15)
C1 C2 1.5529(16)
C2 C5 1.5338(16)
C2 C3 1.5575(17)
C3 C4 1.5241(16)
C3 C6 1.5316(18)
C9 C11 1.532(2)
C9 C12 1.532(2)
C9 C10 1.537(2)
C15 C20 1.3998(18)
C15 C16 1.4034(18)
C16 C17 1.389(2)
C17 C18 1.383(3)
C18 C19 1.386(2)
C19 C20 1.392(2)

loop_
_geom_torsion_atom_site_label_1
_geom_torsion_atom_site_label_2
_geom_torsion_atom_site_label_3
_geom_torsion_atom_site_label_4
_geom_torsion
C8 Si1 O1 C1 45.26(13)
C7 Si1 O1 C1 -75.76(13)
C9 Si1 O1 C1 166.24(11)
Si1 O1 C1 N1 48.35(15)
Si1 O1 C1 C2 161.69(9)
C4 N1 C1 O1 93.91(12)
C4 N1 C1 C2 -23.81(14)
O1 C1 C2 C5 34.35(14)
N1 C1 C2 C5 153.70(10)
O1 C1 C2 C3 -88.86(11)
N1 C1 C2 C3 30.49(12)
O1 C1 C2 Si2 155.72(8)
N1 C1 C2 Si2 -84.93(10)
C14 Si2 C2 C5 67.00(10)
C13 Si2 C2 C5 -170.34(9)
C15 Si2 C2 C5 -51.81(10)
C14 Si2 C2 C1 -56.12(10)
C13 Si2 C2 C1 66.54(10)
C15 Si2 C2 C1 -174.93(8)
C14 Si2 C2 C3 -167.65(8)
C13 Si2 C2 C3 -44.98(9)
C15 Si2 C2 C3 73.55(9)
C5 C2 C3 C4 -148.39(10)
C1 C2 C3 C4 -27.30(11)
Si2 C2 C3 C4 89.91(9)
C5 C2 C3 C6 -28.42(15)
C1 C2 C3 C6 92.68(12)
Si2 C2 C3 C6 -150.11(9)
C1 N1 C4 O2 -173.18(12)
C1 N1 C4 C3 6.01(14)
C6 C3 C4 O2 68.15(16)
C2 C3 C4 O2 -166.36(12)
C6 C3 C4 N1 -111.04(12)
C2 C3 C4 N1 14.45(13)
O1 Si1 C9 C11 -60.05(14)
C8 Si1 C9 C11 58.99(15)
C7 Si1 C9 C11 -177.71(13)
O1 Si1 C9 C12 178.91(11)
C8 Si1 C9 C12 -62.05(14)
C7 Si1 C9 C12 61.25(14)
O1 Si1 C9 C10 59.13(12)
C8 Si1 C9 C10 178.17(12)
C7 Si1 C9 C10 -58.53(13)
C14 Si2 C15 C20 153.15(11)
C13 Si2 C15 C20 33.63(12)
C2 Si2 C15 C20 -87.08(11)
C14 Si2 C15 C16 -27.61(13)
C13 Si2 C15 C16 -147.12(11)
C2 Si2 C15 C16 92.16(12)
C20 C15 C16 C17 0.7(2)
Si2 C15 C16 C17 -178.60(12)
C15 C16 C17 C18 -0.2(2)
C16 C17 C18 C19 0.0(2)
C17 C18 C19 C20 -0.3(2)
C18 C19 C20 C15 0.8(2)
C16 C15 C20 C19 -0.9(2)
Si2 C15 C20 C19 178.33(11)
